data_2105061
loop_
_publ_author_name
'Kusz, Joachim'
'Zubko, Maciej'
'Neder, Reinhard B.'
'G\"utlich, Phillipp'

_publ_section_title
;
 Structural phase transition to disorder low-temperature phase in
 [Fe(ptz)~6~](BF~4~)~2~ spin-crossover compounds
;
_journal_coeditor_code PC5004
_journal_issue 1
_journal_name_full 'Acta Crystallographica Section B'
_journal_page_first 40
_journal_page_last 56
_journal_paper_doi 10.1107/S0108768111053298
_journal_volume 68
_journal_year 2012
_chemical_formula_moiety 'C24 H48 Fe N24, 2(B F4)'
_chemical_formula_sum 'C24 H48 B2 F8 Fe N24'
_chemical_formula_weight 902.33
_chemical_name_systematic
;
 ?
;
_space_group_IT_number 2
_symmetry_cell_setting triclinic
_symmetry_space_group_name_Hall '-P 1'
_symmetry_space_group_name_H-M 'P -1'
_atom_sites_solution_hydrogens geom
_atom_sites_solution_primary iterative
_atom_sites_solution_secondary difmap
_audit_creation_method SHELXL-97
_cell_angle_alpha 83.583(6)
_cell_angle_beta 96.870(6)
_cell_angle_gamma 95.663(6)
_cell_formula_units_Z 4
_cell_length_a 16.1235(12)
_cell_length_b 16.0450(11)
_cell_length_c 16.3134(12)
_cell_measurement_temperature 84.0(10)
_cell_volume 4148.2(5)
_computing_cell_refinement
;
CrysAlis RED, Oxford Diffraction Ltd.,
Version 1.171.32.29
;
_computing_data_collection
;
CrysAlis CCD, Oxford Diffraction Ltd.,
Version 1.171.32.29
;
_computing_data_reduction
;
CrysAlis RED, Oxford Diffraction Ltd.,
Version 1.171.32.29
;
_computing_structure_refinement 'SHELXL-97 (Sheldrick, 2008)'
_computing_structure_solution 'SuperFlip (Palatinus, 2007)'
_diffrn_ambient_temperature 84.0(10)
_diffrn_detector_area_resol_mean 16.0328
_diffrn_measured_fraction_theta_full 0.844
_diffrn_measured_fraction_theta_max 0.844
_diffrn_measurement_device_type
;
Oxford Diffraction Diffractometer with Sapphire3 detector
;
_diffrn_measurement_method '\w - scan'
_diffrn_radiation_monochromator graphite
_diffrn_radiation_source 'fine-focus sealed tube'
_diffrn_radiation_type MoK\a
_diffrn_radiation_wavelength 0.71073
_diffrn_reflns_av_R_equivalents 0.0238
_diffrn_reflns_av_sigmaI/netI 0.0365
_diffrn_reflns_limit_h_max 19
_diffrn_reflns_limit_h_min -19
_diffrn_reflns_limit_k_max 19
_diffrn_reflns_limit_k_min -19
_diffrn_reflns_limit_l_max 19
_diffrn_reflns_limit_l_min -19
_diffrn_reflns_number 24788
_diffrn_reflns_theta_full 25.06
_diffrn_reflns_theta_max 25.06
_diffrn_reflns_theta_min 3.41
_exptl_absorpt_coefficient_mu 0.452
_exptl_absorpt_correction_T_max 0.9394
_exptl_absorpt_correction_T_min 0.7699
_exptl_absorpt_correction_type multi-scan
_exptl_absorpt_process_details
;
CrysAlis RED, Oxford Diffraction Ltd.,
Version 1.171.32.29
Empirical absorption correction using spherical harmonics,
 implemented in SCALE3 ABSPACK scaling algorithm.
;
_exptl_crystal_colour violet
_exptl_crystal_density_diffrn 1.445
_exptl_crystal_density_method 'not measured'
_exptl_crystal_description plate
_exptl_crystal_F_000 1872
_exptl_crystal_size_max 0.61
_exptl_crystal_size_mid 0.53
_exptl_crystal_size_min 0.14
_refine_diff_density_max 0.715
_refine_diff_density_min -0.901
_refine_ls_extinction_method none
_refine_ls_goodness_of_fit_ref 1.029
_refine_ls_hydrogen_treatment constr
_refine_ls_matrix_type fullcycle
_refine_ls_number_parameters 771
_refine_ls_number_reflns 12420
_refine_ls_number_restraints 0
_refine_ls_restrained_S_all 1.029
_refine_ls_R_factor_all 0.0992
_refine_ls_R_factor_gt 0.0697
_refine_ls_shift/su_max 1.256
_refine_ls_shift/su_mean 0.070
_refine_ls_structure_factor_coef Fsqd
_refine_ls_weighting_details 'calc w=1/[\s^2^(Fo^2^)+(0.1074P)^2^+8.9080P] where P=(Fo^2^+2Fc^2^)/3'
_refine_ls_weighting_scheme calc
_refine_ls_wR_factor_gt 0.1844
_refine_ls_wR_factor_ref 0.2182
_reflns_number_gt 8851
_reflns_number_total 12420
_reflns_threshold_expression >2sigma(I)
_cod_data_source_file pc5004.cif
_cod_data_source_block PTZ_LS-dis_P-1
_cod_database_code 2105061

loop_
_symmetry_equiv_pos_as_xyz
'x, y, z'
'-x, -y, -z'

loop_
_atom_site_type_symbol
_atom_site_label
_atom_site_fract_x
_atom_site_fract_y
_atom_site_fract_z
_atom_site_U_iso_or_equiv
_atom_site_adp_type
_atom_site_calc_flag
_atom_site_refinement_flags
_atom_site_occupancy
_atom_site_symmetry_multiplicity
Fe Fe1 0.25312(4) 0.50534(4) 0.24988(4) 0.0180(2) Uani d . 1 1
N N111 0.3762(2) 0.4895(2) 0.2712(3) 0.0200(5) Uani d . 1 1
N N112 0.4318(3) 0.5177(3) 0.2165(3) 0.0240(6) Uani d . 1 1
N N113 0.5056(3) 0.4938(3) 0.2465(3) 0.0294(6) Uani d . 1 1
N N114 0.4982(2) 0.4529(3) 0.3229(3) 0.0251(6) Uani d . 1 1
C C111 0.4199(3) 0.4498(3) 0.3372(3) 0.0208(6) Uani d . 1 1
H H111 0.3975 0.4238 0.3860 0.025 Uiso calc R 1 1
C C112 0.5714(3) 0.4172(3) 0.3746(4) 0.0304(7) Uani d . 1 1
H H11A 0.5540 0.3925 0.4289 0.036 Uiso calc R 1 1
H H11B 0.6158 0.4632 0.3850 0.036 Uiso calc R 1 1
C C113 0.6073(3) 0.3499(3) 0.3336(4) 0.0318(8) Uani d . 1 1
H H11C 0.6553 0.3283 0.3708 0.038 Uiso calc R 1 1
H H11D 0.6287 0.3758 0.2814 0.038 Uiso calc R 1 1
C C114 0.5430(4) 0.2761(4) 0.3143(5) 0.0460(10) Uani d . 1 1
H H11E 0.5710 0.2317 0.2947 0.069 Uiso calc R 1 1
H H11F 0.4995 0.2954 0.2711 0.069 Uiso calc R 1 1
H H11G 0.5173 0.2537 0.3646 0.069 Uiso calc R 1 1
N N121 0.2642(3) 0.5276(3) 0.1297(3) 0.0231(6) Uani d . 1 1
N N122 0.2400(3) 0.4706(3) 0.0727(3) 0.0294(6) Uani d . 1 1
N N123 0.2584(3) 0.5007(3) -0.0003(3) 0.0296(6) Uani d . 1 1
N N124 0.2934(3) 0.5807(3) 0.0084(3) 0.0236(6) Uani d . 1 1
C C121 0.2982(3) 0.5948(3) 0.0861(3) 0.0187(6) Uani d . 1 1
H H121 0.3222 0.6452 0.1082 0.022 Uiso calc R 1 1
C C122 0.3216(3) 0.6361(3) -0.0618(3) 0.0287(7) Uani d . 1 1
H H12C 0.3272 0.6950 -0.0479 0.034 Uiso calc R 1 1
H H12D 0.2786 0.6318 -0.1102 0.034 Uiso calc R 1 1
C C123 0.4067(3) 0.6145(3) -0.0859(4) 0.0319(8) Uani d . 1 1
H H12A 0.3995 0.5578 -0.1055 0.038 Uiso calc R 1 1
H H12B 0.4236 0.6553 -0.1323 0.038 Uiso calc R 1 1
C C124 0.4768(4) 0.6162(4) -0.0134(4) 0.0385(8) Uani d . 1 1
H H12E 0.5300 0.6073 -0.0331 0.058 Uiso calc R 1 1
H H12F 0.4635 0.5715 0.0303 0.058 Uiso calc R 1 1
H H12G 0.4817 0.6710 0.0089 0.058 Uiso calc R 1 1
N N131 0.2785(3) 0.6275(3) 0.2611(3) 0.0197(5) Uani d . 1 1
N N132 0.2272(3) 0.6883(3) 0.2279(3) 0.0267(6) Uani d . 1 1
N N133 0.2597(3) 0.7635(3) 0.2443(3) 0.0245(6) Uani d . 1 1
N N134 0.3340(3) 0.7509(2) 0.2900(3) 0.0201(5) Uani d . 1 1
C C131 0.3470(3) 0.6706(3) 0.2983(3) 0.0204(6) Uani d . 1 1
H H131 0.3958 0.6467 0.3256 0.025 Uiso calc R 1 1
C C132 0.3930(3) 0.8242(3) 0.3165(4) 0.0266(7) Uani d . 1 1
H H13A 0.4473 0.8038 0.3413 0.032 Uiso calc R 1 1
H H13B 0.4034 0.8643 0.2674 0.032 Uiso calc R 1 1
C C133 0.3581(3) 0.8670(3) 0.3766(4) 0.0316(8) Uani d . 1 1
H H13C 0.3066 0.8918 0.3497 0.038 Uiso calc R 1 1
H H13D 0.3989 0.9136 0.3942 0.038 Uiso calc R 1 1
C C134 0.3368(4) 0.8091(4) 0.4531(4) 0.0446(9) Uani d . 1 1
H H13E 0.3162 0.8418 0.4925 0.067 Uiso calc R 1 1
H H13F 0.3872 0.7830 0.4794 0.067 Uiso calc R 1 1
H H13G 0.2934 0.7651 0.4367 0.067 Uiso calc R 1 1
N N141 0.1293(2) 0.5224(3) 0.2273(3) 0.0219(5) Uani d . 1 1
N N142 0.0725(3) 0.4960(3) 0.2824(3) 0.0271(6) Uani d . 1 1
N N143 -0.0023(3) 0.5162(3) 0.2490(3) 0.0304(6) Uani d . 1 1
N N144 0.0073(2) 0.5531(3) 0.1711(3) 0.0247(6) Uani d . 1 1
C C141 0.0878(3) 0.5578(3) 0.1590(3) 0.0223(7) Uani d . 1 1
H H141 0.1114 0.5820 0.1103 0.027 Uiso calc R 1 1
C C142 -0.0636(3) 0.5833(3) 0.1136(4) 0.0304(7) Uani d . 1 1
H H14C -0.1154 0.5475 0.1247 0.036 Uiso calc R 1 1
H H14D -0.0532 0.5783 0.0558 0.036 Uiso calc R 1 1
C C143 -0.0759(4) 0.6757(3) 0.1231(4) 0.0373(8) Uani d . 1 1
H H14E -0.0224 0.7106 0.1177 0.045 Uiso calc R 1 1
H H14F -0.0923 0.6797 0.1790 0.045 Uiso calc R 1 1
C C144 -0.1442(4) 0.7097(4) 0.0566(4) 0.0440(9) Uani d . 1 1
H H14G -0.1594 0.7636 0.0708 0.066 Uiso calc R 1 1
H H14H -0.1939 0.6692 0.0545 0.066 Uiso calc R 1 1
H H14I -0.1227 0.7180 0.0023 0.066 Uiso calc R 1 1
N N151 0.2444(3) 0.4828(3) 0.3699(3) 0.0234(6) Uani d . 1 1
N N152 0.2758(3) 0.5363(3) 0.4294(3) 0.0272(6) Uani d . 1 1
N N153 0.2624(3) 0.5029(3) 0.5020(3) 0.0273(9) Uani d . 1 1
N N154 0.2219(3) 0.4254(2) 0.4934(3) 0.0234(9) Uani d . 1 1
C C151 0.2104(3) 0.4148(3) 0.4145(3) 0.0196(6) Uani d . 1 1
H H151 0.1823 0.3663 0.3919 0.024 Uiso calc R 1 1
C C152 0.2008(3) 0.3673(3) 0.5649(3) 0.0262(7) Uani d . 1 1
H H15A 0.2502 0.3655 0.6073 0.031 Uiso calc R 1 1
H H15B 0.1870 0.3100 0.5474 0.031 Uiso calc R 1 1
C C153 0.1279(3) 0.3929(3) 0.6029(4) 0.0291(7) Uani d . 1 1
H H15C 0.1440 0.4477 0.6253 0.035 Uiso calc R 1 1
H H15D 0.1151 0.3509 0.6499 0.035 Uiso calc R 1 1
C C154 0.0482(4) 0.4004(4) 0.5408(4) 0.0432(9) Uani d . 1 1
H H15E 0.0018 0.4125 0.5700 0.065 Uiso calc R 1 1
H H15F 0.0338 0.3474 0.5158 0.065 Uiso calc R 1 1
H H15G 0.0586 0.4462 0.4972 0.065 Uiso calc R 1 1
N N161 0.2286(2) 0.3825(3) 0.2401(2) 0.0180(5) Uani d . 1 1
N N162 0.2815(3) 0.3240(3) 0.2743(3) 0.0298(6) Uani d . 1 1
N N163 0.2489(3) 0.2479(3) 0.2607(3) 0.0284(6) Uani d . 1 1
N N164 0.1740(3) 0.2579(2) 0.2154(3) 0.0218(5) Uani d . 1 1
C C161 0.1607(3) 0.3387(3) 0.2039(3) 0.0208(6) Uani d . 1 1
H H161 0.1120 0.3617 0.1753 0.025 Uiso calc R 1 1
C C162 0.1134(3) 0.1835(3) 0.1955(4) 0.0286(7) Uani d . 1 1
H H16A 0.0960 0.1535 0.2479 0.034 Uiso calc R 1 1
H H16B 0.0627 0.2040 0.1621 0.034 Uiso calc R 1 1
C C163 0.1494(3) 0.1238(3) 0.1494(3) 0.0262(7) Uani d . 1 1
H H16C 0.1760 0.1562 0.1027 0.031 Uiso calc R 1 1
H H16D 0.1030 0.0857 0.1253 0.031 Uiso calc R 1 1
C C164 0.2159(4) 0.0687(4) 0.2022(4) 0.0361(8) Uani d . 1 1
H H16E 0.2292 0.0250 0.1695 0.054 Uiso calc R 1 1
H H16F 0.1930 0.0421 0.2527 0.054 Uiso calc R 1 1
H H16G 0.2670 0.1045 0.2173 0.054 Uiso calc R 1 1
Fe Fe2 0.75223(4) 0.00501(4) 0.25002(4) 0.0207(2) Uani d . 1 1
N N211 0.8752(3) -0.0108(3) 0.2731(3) 0.0200(5) Uani d . 1 1
N N212 0.9313(3) 0.0170(3) 0.2186(3) 0.0240(6) Uani d . 1 1
N N213 1.0048(3) -0.0059(3) 0.2481(3) 0.0294(6) Uani d . 1 1
N N214 0.9978(3) -0.0490(3) 0.3218(3) 0.0251(6) Uani d . 1 1
C C211 0.9179(3) -0.0543(3) 0.3351(4) 0.0208(6) Uani d . 1 1
H H211 0.8949 -0.0846 0.3817 0.025 Uiso calc R 1 1
C C212 1.0699(3) -0.0843(4) 0.3746(4) 0.0304(7) Uani d . 1 1
H H21C 1.0513 -0.1102 0.4281 0.036 Uiso calc R 1 1
H H21D 1.1136 -0.0382 0.3867 0.036 Uiso calc R 1 1
C C213 1.1074(4) -0.1501(4) 0.3334(4) 0.0318(8) Uani d . 1 1
H H21A 1.1553 -0.1716 0.3709 0.038 Uiso calc R 1 1
H H21B 1.1292 -0.1233 0.2817 0.038 Uiso calc R 1 1
C C214 1.0432(4) -0.2246(4) 0.3125(5) 0.0460(10) Uani d . 1 1
H H21E 1.0693 -0.2635 0.2833 0.069 Uiso calc R 1 1
H H21F 0.9947 -0.2035 0.2771 0.069 Uiso calc R 1 1
H H21G 1.0248 -0.2542 0.3640 0.069 Uiso calc R 1 1
N N221 0.7636(3) 0.0278(3) 0.1295(3) 0.0231(6) Uani d . 1 1
N N222 0.7393(3) -0.0316(3) 0.0726(3) 0.0294(6) Uani d . 1 1
N N223 0.7565(3) 0.0013(3) -0.0004(3) 0.0296(6) Uani d . 1 1
N N224 0.7934(3) 0.0804(3) 0.0082(3) 0.0236(6) Uani d . 1 1
C C221 0.7964(3) 0.0956(3) 0.0858(3) 0.0187(6) Uani d . 1 1
H H221 0.8185 0.1467 0.1074 0.022 Uiso calc R 1 1
C C222 0.8224(4) 0.1345(4) -0.0640(4) 0.0287(7) Uani d . 1 1
H H22A 0.8281 0.1940 -0.0516 0.034 Uiso calc R 1 1
H H22B 0.7796 0.1292 -0.1124 0.034 Uiso calc R 1 1
C C223 0.9051(4) 0.1124(4) -0.0862(4) 0.0319(8) Uani d . 1 1
H H22C 0.9215 0.1519 -0.1339 0.038 Uiso calc R 1 1
H H22D 0.8973 0.0551 -0.1046 0.038 Uiso calc R 1 1
C C224 0.9778(4) 0.1151(4) -0.0154(4) 0.0385(8) Uani d . 1 1
H H22E 1.0289 0.1003 -0.0352 0.058 Uiso calc R 1 1
H H22F 0.9633 0.0748 0.0315 0.058 Uiso calc R 1 1
H H22G 0.9872 0.1719 0.0025 0.058 Uiso calc R 1 1
N N231 0.7786(3) 0.1274(3) 0.2619(3) 0.0197(5) Uani d . 1 1
N N232 0.7256(3) 0.1895(3) 0.2266(3) 0.0267(6) Uani d . 1 1
N N233 0.7609(3) 0.2626(3) 0.2434(3) 0.0245(6) Uani d . 1 1
N N234 0.8353(3) 0.2502(3) 0.2884(3) 0.0201(5) Uani d . 1 1
C C231 0.8459(3) 0.1686(3) 0.2994(3) 0.0204(6) Uani d . 1 1
H H231 0.8932 0.1437 0.3289 0.025 Uiso calc R 1 1
C C232 0.8928(4) 0.3237(3) 0.3175(4) 0.0266(7) Uani d . 1 1
H H23A 0.9470 0.3033 0.3426 0.032 Uiso calc R 1 1
H H23B 0.9039 0.3644 0.2689 0.032 Uiso calc R 1 1
C C233 0.8572(4) 0.3677(4) 0.3791(4) 0.0316(8) Uani d . 1 1
H H23C 0.8054 0.3921 0.3524 0.038 Uiso calc R 1 1
H H23D 0.8978 0.4147 0.3961 0.038 Uiso calc R 1 1
C C234 0.8368(4) 0.3104(4) 0.4563(4) 0.0446(9) Uani d . 1 1
H H23E 0.8175 0.3437 0.4961 0.067 Uiso calc R 1 1
H H23F 0.8871 0.2838 0.4817 0.067 Uiso calc R 1 1
H H23G 0.7925 0.2668 0.4408 0.067 Uiso calc R 1 1
N N241 0.6289(3) 0.0198(3) 0.2265(3) 0.0219(5) Uani d . 1 1
N N242 0.5729(3) -0.0041(3) 0.2819(3) 0.0271(6) Uani d . 1 1
N N243 0.5003(3) 0.0166(3) 0.2481(3) 0.0304(6) Uani d . 1 1
N N244 0.5064(3) 0.0520(3) 0.1711(3) 0.0247(6) Uani d . 1 1
C C241 0.5854(3) 0.0562(3) 0.1590(4) 0.0223(7) Uani d . 1 1
H H241 0.6083 0.0811 0.1101 0.027 Uiso calc R 1 1
C C242 0.4351(3) 0.0849(4) 0.1146(4) 0.0304(7) Uani d . 1 1
H H24A 0.3829 0.0500 0.1263 0.036 Uiso calc R 1 1
H H24B 0.4443 0.0795 0.0565 0.036 Uiso calc R 1 1
C C243 0.4238(4) 0.1760(4) 0.1229(5) 0.0373(8) Uani d . 1 1
H H24C 0.4775 0.2106 0.1173 0.045 Uiso calc R 1 1
H H24D 0.4071 0.1809 0.1786 0.045 Uiso calc R 1 1
C C244 0.3562(4) 0.2086(4) 0.0558(5) 0.0440(9) Uani d . 1 1
H H24E 0.3522 0.2686 0.0593 0.066 Uiso calc R 1 1
H H24F 0.3020 0.1773 0.0643 0.066 Uiso calc R 1 1
H H24G 0.3712 0.2006 0.0009 0.066 Uiso calc R 1 1
N N251 0.7423(3) -0.0187(3) 0.3713(3) 0.0234(6) Uani d . 1 1
N N252 0.7757(3) 0.0366(3) 0.4294(3) 0.0272(6) Uani d . 1 1
N N253 0.7211(3) -0.0749(3) 0.4929(3) 0.0273(9) Uani d . 1 1
N N254 0.7616(3) 0.0019(3) 0.5029(3) 0.0234(9) Uani d . 1 1
C C251 0.7083(3) -0.0870(3) 0.4136(4) 0.0196(6) Uani d . 1 1
H H251 0.6801 -0.1354 0.3908 0.024 Uiso calc R 1 1
C C252 0.6991(4) -0.1331(4) 0.5655(4) 0.0262(7) Uani d . 1 1
H H25C 0.7484 -0.1348 0.6079 0.031 Uiso calc R 1 1
H H25D 0.6855 -0.1905 0.5482 0.031 Uiso calc R 1 1
C C253 0.6257(4) -0.1081(4) 0.6038(4) 0.0291(7) Uani d . 1 1
H H25A 0.6419 -0.0539 0.6276 0.035 Uiso calc R 1 1
H H25B 0.6122 -0.1511 0.6498 0.035 Uiso calc R 1 1
C C254 0.5470(4) -0.0989(5) 0.5411(5) 0.0432(9) Uani d . 1 1
H H25E 0.5011 -0.0838 0.5694 0.065 Uiso calc R 1 1
H H25F 0.5306 -0.1524 0.5174 0.065 Uiso calc R 1 1
H H25G 0.5593 -0.0547 0.4966 0.065 Uiso calc R 1 1
N N261 0.7283(3) -0.1172(3) 0.2384(3) 0.0180(5) Uani d . 1 1
N N262 0.7809(3) -0.1776(3) 0.2749(3) 0.0298(6) Uani d . 1 1
N N263 0.7481(3) -0.2518(3) 0.2615(3) 0.0284(6) Uani d . 1 1
N N264 0.6730(3) -0.2420(3) 0.2148(3) 0.0218(5) Uani d . 1 1
C C261 0.6596(3) -0.1614(3) 0.2030(3) 0.0208(6) Uani d . 1 1
H H261 0.6106 -0.1384 0.1749 0.025 Uiso calc R 1 1
C C262 0.6127(3) -0.3168(3) 0.1944(4) 0.0286(7) Uani d . 1 1
H H26A 0.5943 -0.3465 0.2466 0.034 Uiso calc R 1 1
H H26B 0.5625 -0.2966 0.1599 0.034 Uiso calc R 1 1
C C263 0.6499(3) -0.3774(3) 0.1493(4) 0.0262(7) Uani d . 1 1
H H26C 0.6776 -0.3455 0.1031 0.031 Uiso calc R 1 1
H H26D 0.6039 -0.4157 0.1247 0.031 Uiso calc R 1 1
C C264 0.7132(4) -0.4303(4) 0.2026(4) 0.0361(8) Uani d . 1 1
H H26E 0.7318 -0.4706 0.1692 0.054 Uiso calc R 1 1
H H26F 0.6870 -0.4609 0.2496 0.054 Uiso calc R 1 1
H H26G 0.7615 -0.3935 0.2233 0.054 Uiso calc R 1 1
B B100 0.0776(4) 0.1732(4) 0.4294(4) 0.0203(6) Uani d . 1 1
F F101 0.12768(19) 0.1695(2) 0.5044(2) 0.0397(10) Uani d . 1 1
F F102 -0.0075(2) 0.1807(3) 0.4487(3) 0.0751(15) Uani d . 1 1
F F103 0.0835(4) 0.1084(2) 0.3905(3) 0.0801(17) Uani d . 1 1
F F104 0.1004(2) 0.24742(19) 0.3812(2) 0.0352(10) Uani d . 1 1
B B200 0.4322(4) 0.3203(4) 0.5669(4) 0.0203(6) Uani d . 1 1
F F201 0.3748(2) 0.3334(3) 0.4957(3) 0.0562(14) Uani d . 1 1
F F202 0.4015(2) 0.2522(2) 0.6186(2) 0.0393(11) Uani d . 1 1
F F203 0.5044(2) 0.3163(4) 0.5495(3) 0.090(2) Uani d . 1 1
F F204 0.4335(5) 0.3897(3) 0.6122(3) 0.143(3) Uani d . 1 1
B B300 -0.0854(4) 0.3406(4) 0.0857(4) 0.0203(6) Uani d . 1 1
F F301 0.0027(2) 0.3665(3) 0.0762(2) 0.0463(12) Uani d . 1 1
F F302 -0.1223(2) 0.39330(19) 0.1186(2) 0.0382(10) Uani d . 1 1
F F303 -0.0837(2) 0.2587(2) 0.1272(2) 0.0372(11) Uani d . 1 1
F F304 -0.1216(2) 0.3284(2) 0.0011(2) 0.0390(11) Uani d . 1 1
B B400 0.4249(4) 0.8324(4) 0.0760(4) 0.0203(6) Uani d . 1 1
F F401 0.5044(2) 0.8663(3) 0.0775(3) 0.0569(14) Uani d . 1 1
F F402 0.4134(2) 0.7592(2) 0.1293(2) 0.0353(10) Uani d . 1 1
F F403 0.3795(3) 0.8916(3) 0.1160(3) 0.0534(13) Uani d . 1 1
F F404 0.3790(2) 0.8316(3) 0.0010(2) 0.0392(11) Uani d . 1 1

loop_
_atom_site_aniso_label
_atom_site_aniso_U_11
_atom_site_aniso_U_22
_atom_site_aniso_U_33
_atom_site_aniso_U_12
_atom_site_aniso_U_13
_atom_site_aniso_U_23
Fe1 0.0167(4) 0.0180(4) 0.0180(5) -0.0052(4) -0.0012(4) -0.0059(4)
N111 0.0211(10) 0.0206(10) 0.0178(10) -0.0108(9) 0.0052(9) -0.0074(9)
N112 0.0171(10) 0.0251(11) 0.0295(12) -0.0041(9) 0.0049(10) -0.0031(10)
N113 0.0218(11) 0.0314(12) 0.0329(13) -0.0044(10) 0.0039(10) 0.0009(11)
N114 0.0163(10) 0.0278(11) 0.0269(12) -0.0105(9) -0.0034(9) -0.0017(10)
C111 0.0175(12) 0.0234(12) 0.0214(13) -0.0019(11) -0.0017(11) -0.0089(11)
C112 0.0158(12) 0.0375(14) 0.0324(15) -0.0109(12) -0.0084(12) -0.0031(13)
C113 0.0238(13) 0.0285(14) 0.0435(17) 0.0001(12) 0.0016(13) -0.0101(13)
C114 0.0464(18) 0.0329(15) 0.057(2) -0.0064(15) -0.0017(17) -0.0127(15)
N121 0.0216(10) 0.0195(10) 0.0271(12) -0.0052(9) 0.0002(10) -0.0065(9)
N122 0.0371(12) 0.0236(11) 0.0255(12) -0.0080(10) 0.0029(11) -0.0036(10)
N123 0.0399(13) 0.0219(10) 0.0255(12) -0.0120(10) 0.0043(11) -0.0074(10)
N124 0.0252(11) 0.0185(10) 0.0262(12) -0.0077(9) 0.0023(10) -0.0073(9)
C121 0.0133(11) 0.0200(11) 0.0213(13) -0.0096(10) -0.0033(10) -0.0109(10)
C122 0.0365(14) 0.0265(13) 0.0210(14) -0.0110(12) 0.0038(12) -0.0038(11)
C123 0.0379(15) 0.0257(13) 0.0323(15) -0.0099(13) 0.0079(13) -0.0106(12)
C124 0.0256(14) 0.0454(17) 0.0429(18) -0.0047(13) -0.0009(14) -0.0097(15)
N131 0.0233(10) 0.0274(11) 0.0093(9) 0.0035(9) 0.0040(9) -0.0020(9)
N132 0.0268(11) 0.0227(10) 0.0281(12) -0.0075(9) -0.0027(10) -0.0067(10)
N133 0.0210(10) 0.0219(10) 0.0287(12) -0.0049(9) -0.0013(10) -0.0042(10)
N134 0.0232(10) 0.0157(9) 0.0186(10) -0.0095(9) -0.0016(9) -0.0027(8)
C131 0.0167(11) 0.0255(12) 0.0194(13) -0.0064(10) 0.0068(10) -0.0056(11)
C132 0.0251(13) 0.0127(11) 0.0384(15) -0.0103(11) -0.0059(12) -0.0072(11)
C133 0.0258(14) 0.0221(12) 0.0489(18) -0.0005(12) -0.0014(14) -0.0200(13)
C134 0.0398(16) 0.0469(17) 0.0489(19) -0.0126(15) 0.0057(15) -0.0260(15)
N141 0.0199(10) 0.0246(10) 0.0205(11) -0.0099(9) 0.0049(9) -0.0067(9)
N142 0.0179(10) 0.0318(11) 0.0290(12) -0.0051(10) 0.0044(10) 0.0042(10)
N143 0.0215(11) 0.0352(12) 0.0324(13) -0.0031(10) 0.0039(10) 0.0025(11)
N144 0.0163(10) 0.0269(11) 0.0265(12) -0.0090(9) -0.0032(9) 0.0013(10)
C141 0.0197(12) 0.0211(12) 0.0243(14) -0.0040(11) -0.0006(11) -0.0024(11)
C142 0.0203(12) 0.0352(14) 0.0312(15) -0.0125(12) -0.0045(12) -0.0046(12)
C143 0.0294(14) 0.0293(14) 0.0497(18) -0.0089(13) -0.0036(14) -0.0068(14)
C144 0.0317(15) 0.0402(16) 0.054(2) -0.0071(14) -0.0049(15) 0.0010(16)
N151 0.0175(10) 0.0213(10) 0.0307(12) -0.0058(9) -0.0005(9) -0.0102(9)
N152 0.0287(11) 0.0218(10) 0.0281(12) -0.0093(9) -0.0006(10) -0.0043(10)
N153 0.0306(16) 0.0250(15) 0.0232(17) -0.0093(14) 0.0013(15) -0.0012(14)
N154 0.0205(16) 0.0192(15) 0.0291(19) -0.0104(14) 0.0018(15) -0.0081(15)
C151 0.0148(11) 0.0163(11) 0.0266(13) -0.0053(10) 0.0002(11) -0.0053(11)
C152 0.0322(14) 0.0220(12) 0.0221(13) -0.0060(11) 0.0027(12) -0.0003(11)
C153 0.0300(14) 0.0233(13) 0.0364(16) -0.0021(12) 0.0110(13) -0.0093(12)
C154 0.0247(14) 0.0448(17) 0.059(2) 0.0026(14) 0.0040(15) -0.0021(17)
N161 0.0200(10) 0.0269(10) 0.0076(9) 0.0024(9) 0.0007(8) -0.0049(9)
N162 0.0280(11) 0.0255(11) 0.0298(12) -0.0075(10) -0.0112(10) 0.0001(10)
N163 0.0254(11) 0.0227(10) 0.0323(13) -0.0099(9) -0.0059(10) -0.0025(10)
N164 0.0218(10) 0.0169(9) 0.0232(11) -0.0116(9) -0.0010(9) -0.0021(9)
C161 0.0166(11) 0.0233(12) 0.0235(13) -0.0067(10) 0.0073(11) -0.0087(11)
C162 0.0191(12) 0.0230(12) 0.0390(16) -0.0154(11) -0.0023(12) -0.0033(12)
C163 0.0224(12) 0.0248(12) 0.0317(15) -0.0079(11) 0.0021(12) -0.0135(12)
C164 0.0292(14) 0.0350(14) 0.0438(17) -0.0084(13) 0.0007(14) -0.0156(14)
Fe2 0.0168(5) 0.0231(5) 0.0189(5) -0.0109(4) -0.0014(4) -0.0020(4)
N211 0.0211(10) 0.0206(10) 0.0178(10) -0.0108(9) 0.0052(9) -0.0074(9)
N212 0.0171(10) 0.0251(11) 0.0295(12) -0.0041(9) 0.0049(10) -0.0031(10)
N213 0.0218(11) 0.0314(12) 0.0329(13) -0.0044(10) 0.0039(10) 0.0009(11)
N214 0.0163(10) 0.0278(11) 0.0269(12) -0.0105(9) -0.0034(9) -0.0017(10)
C211 0.0175(12) 0.0234(12) 0.0214(13) -0.0019(11) -0.0017(11) -0.0089(11)
C212 0.0158(12) 0.0375(14) 0.0324(15) -0.0109(12) -0.0084(12) -0.0031(13)
C213 0.0238(13) 0.0285(14) 0.0435(17) 0.0001(12) 0.0016(13) -0.0101(13)
C214 0.0464(18) 0.0329(15) 0.057(2) -0.0064(15) -0.0017(17) -0.0127(15)
N221 0.0216(10) 0.0195(10) 0.0271(12) -0.0052(9) 0.0002(10) -0.0065(9)
N222 0.0371(12) 0.0236(11) 0.0255(12) -0.0080(10) 0.0029(11) -0.0036(10)
N223 0.0399(13) 0.0219(10) 0.0255(12) -0.0120(10) 0.0043(11) -0.0074(10)
N224 0.0252(11) 0.0185(10) 0.0262(12) -0.0077(9) 0.0023(10) -0.0073(9)
C221 0.0133(11) 0.0200(11) 0.0213(13) -0.0096(10) -0.0033(10) -0.0109(10)
C222 0.0365(14) 0.0265(13) 0.0210(14) -0.0110(12) 0.0038(12) -0.0038(11)
C223 0.0379(15) 0.0257(13) 0.0323(15) -0.0099(13) 0.0079(13) -0.0106(12)
C224 0.0256(14) 0.0454(17) 0.0429(18) -0.0047(13) -0.0009(14) -0.0097(15)
N231 0.0233(10) 0.0274(11) 0.0093(9) 0.0035(9) 0.0040(9) -0.0020(9)
N232 0.0268(11) 0.0227(10) 0.0281(12) -0.0075(9) -0.0027(10) -0.0067(10)
N233 0.0210(10) 0.0219(10) 0.0287(12) -0.0049(9) -0.0013(10) -0.0042(10)
N234 0.0232(10) 0.0157(9) 0.0186(10) -0.0095(9) -0.0016(9) -0.0027(8)
C231 0.0167(11) 0.0255(12) 0.0194(13) -0.0064(10) 0.0068(10) -0.0056(11)
C232 0.0251(13) 0.0127(11) 0.0384(15) -0.0103(11) -0.0059(12) -0.0072(11)
C233 0.0258(14) 0.0221(12) 0.0489(18) -0.0005(12) -0.0014(14) -0.0200(13)
C234 0.0398(16) 0.0469(17) 0.0489(19) -0.0126(15) 0.0057(15) -0.0260(15)
N241 0.0199(10) 0.0246(10) 0.0205(11) -0.0099(9) 0.0049(9) -0.0067(9)
N242 0.0179(10) 0.0318(11) 0.0290(12) -0.0051(10) 0.0044(10) 0.0042(10)
N243 0.0215(11) 0.0352(12) 0.0324(13) -0.0031(10) 0.0039(10) 0.0025(11)
N244 0.0163(10) 0.0269(11) 0.0265(12) -0.0090(9) -0.0032(9) 0.0013(10)
C241 0.0197(12) 0.0211(12) 0.0243(14) -0.0040(11) -0.0006(11) -0.0024(11)
C242 0.0203(12) 0.0352(14) 0.0312(15) -0.0125(12) -0.0045(12) -0.0046(12)
C243 0.0294(14) 0.0293(14) 0.0497(18) -0.0089(13) -0.0036(14) -0.0068(14)
C244 0.0317(15) 0.0402(16) 0.054(2) -0.0071(14) -0.0049(15) 0.0010(16)
N251 0.0175(10) 0.0213(10) 0.0307(12) -0.0058(9) -0.0005(9) -0.0102(9)
N252 0.0287(11) 0.0218(10) 0.0281(12) -0.0093(9) -0.0006(10) -0.0043(10)
N253 0.0306(16) 0.0250(15) 0.0232(17) -0.0093(14) 0.0013(15) -0.0012(14)
N254 0.0205(16) 0.0192(15) 0.0291(19) -0.0104(14) 0.0018(15) -0.0081(15)
C251 0.0148(11) 0.0163(11) 0.0266(13) -0.0053(10) 0.0002(11) -0.0053(11)
C252 0.0322(14) 0.0220(12) 0.0221(13) -0.0060(11) 0.0027(12) -0.0003(11)
C253 0.0300(14) 0.0233(13) 0.0364(16) -0.0021(12) 0.0110(13) -0.0093(12)
C254 0.0247(14) 0.0448(17) 0.059(2) 0.0026(14) 0.0040(15) -0.0021(17)
N261 0.0200(10) 0.0269(10) 0.0076(9) 0.0024(9) 0.0007(8) -0.0049(9)
N262 0.0280(11) 0.0255(11) 0.0298(12) -0.0075(10) -0.0112(10) 0.0001(10)
N263 0.0254(11) 0.0227(10) 0.0323(13) -0.0099(9) -0.0059(10) -0.0025(10)
N264 0.0218(10) 0.0169(9) 0.0232(11) -0.0116(9) -0.0010(9) -0.0021(9)
C261 0.0166(11) 0.0233(12) 0.0235(13) -0.0067(10) 0.0073(11) -0.0087(11)
C262 0.0191(12) 0.0230(12) 0.0390(16) -0.0154(11) -0.0023(12) -0.0033(12)
C263 0.0224(12) 0.0248(12) 0.0317(15) -0.0079(11) 0.0021(12) -0.0135(12)
C264 0.0292(14) 0.0350(14) 0.0438(17) -0.0084(13) 0.0007(14) -0.0156(14)
B100 0.0204(13) 0.0253(13) 0.0158(12) -0.0016(12) -0.0020(12) -0.0115(12)
F101 0.0162(14) 0.074(2) 0.0245(17) -0.0117(16) 0.0015(14) -0.0008(18)
F102 0.038(2) 0.099(3) 0.071(3) -0.013(2) -0.007(2) 0.041(3)
F103 0.167(5) 0.0258(18) 0.048(3) 0.018(2) -0.003(3) -0.0118(19)
F104 0.0457(19) 0.0268(15) 0.0310(18) -0.0160(15) 0.0014(16) -0.0137(14)
B200 0.0204(13) 0.0253(13) 0.0158(12) -0.0016(12) -0.0020(12) -0.0115(12)
F201 0.032(2) 0.068(3) 0.052(3) -0.007(2) -0.0196(19) 0.027(2)
F202 0.039(2) 0.039(2) 0.037(2) -0.0148(17) 0.0077(18) 0.0006(18)
F203 0.0268(19) 0.166(5) 0.075(3) 0.041(3) 0.034(2) 0.064(3)
F204 0.326(8) 0.041(2) 0.057(3) -0.081(3) 0.061(4) -0.022(2)
B300 0.0204(13) 0.0253(13) 0.0158(12) -0.0016(12) -0.0020(12) -0.0115(12)
F301 0.0168(16) 0.068(2) 0.051(2) -0.0063(17) 0.0016(16) -0.006(2)
F302 0.053(2) 0.0216(15) 0.046(2) 0.0070(16) 0.0033(18) -0.0250(16)
F303 0.056(2) 0.0163(15) 0.041(2) 0.0033(16) 0.0031(19) -0.0118(15)
F304 0.044(2) 0.0360(18) 0.029(2) -0.0180(17) -0.0124(17) -0.0040(16)
B400 0.0204(13) 0.0253(13) 0.0158(12) -0.0016(12) -0.0020(12) -0.0115(12)
F401 0.035(2) 0.083(3) 0.040(2) -0.024(2) 0.0020(19) 0.018(2)
F402 0.040(2) 0.041(2) 0.0213(19) -0.0166(17) 0.0066(17) -0.0028(17)
F403 0.054(2) 0.049(2) 0.050(3) -0.008(2) 0.001(2) 0.009(2)
F404 0.037(2) 0.050(2) 0.023(2) -0.0189(19) -0.0069(18) -0.0014(18)

loop_
_atom_type_symbol
_atom_type_description
_atom_type_scat_dispersion_real
_atom_type_scat_dispersion_imag
_atom_type_scat_source
C C 0.0033 0.0016 'International Tables Vol C Tables 4.2.6.8 and 6.1.1.4'
H H 0.0000 0.0000 'International Tables Vol C Tables 4.2.6.8 and 6.1.1.4'
B B 0.0013 0.0007 'International Tables Vol C Tables 4.2.6.8 and 6.1.1.4'
N N 0.0061 0.0033 'International Tables Vol C Tables 4.2.6.8 and 6.1.1.4'
F F 0.0171 0.0103 'International Tables Vol C Tables 4.2.6.8 and 6.1.1.4'
Fe Fe 0.3463 0.8444 'International Tables Vol C Tables 4.2.6.8 and 6.1.1.4'

loop_
_geom_angle_atom_site_label_1
_geom_angle_atom_site_label_2
_geom_angle_atom_site_label_3
_geom_angle
N151 Fe1 N121 178.94(13)
N151 Fe1 N131 90.52(12)
N121 Fe1 N131 89.49(12)
N151 Fe1 N161 88.85(12)
N121 Fe1 N161 91.13(12)
N131 Fe1 N161 179.23(12)
N151 Fe1 N111 89.56(12)
N121 Fe1 N111 89.38(13)
N131 Fe1 N111 89.81(12)
N161 Fe1 N111 89.74(12)
N151 Fe1 N141 91.00(12)
N121 Fe1 N141 90.06(13)
N131 Fe1 N141 89.79(12)
N161 Fe1 N141 90.68(12)
N111 Fe1 N141 179.32(13)
N112 N111 C111 106.4(4)
N112 N111 Fe1 123.7(3)
C111 N111 Fe1 129.9(4)
N113 N112 N111 109.1(4)
N112 N113 N114 107.4(4)
C111 N114 N113 108.5(4)
C111 N114 C112 130.2(5)
N113 N114 C112 121.3(4)
N114 C111 N111 108.6(5)
N114 C111 H111 125.7
N111 C111 H111 125.7
N114 C112 C113 112.6(5)
N114 C112 H11A 109.1
C113 C112 H11A 109.1
N114 C112 H11B 109.1
C113 C112 H11B 109.1
H11A C112 H11B 107.8
C112 C113 C114 113.0(5)
C112 C113 H11C 109.0
C114 C113 H11C 109.0
C112 C113 H11D 109.0
C114 C113 H11D 109.0
H11C C113 H11D 107.8
C113 C114 H11E 109.5
C113 C114 H11F 109.5
H11E C114 H11F 109.5
C113 C114 H11G 109.5
H11E C114 H11G 109.5
H11F C114 H11G 109.5
C121 N121 N122 104.5(4)
C121 N121 Fe1 130.7(4)
N122 N121 Fe1 124.7(3)
N123 N122 N121 111.4(4)
N122 N123 N124 105.3(4)
C121 N124 N123 109.4(4)
C121 N124 C122 128.9(4)
N123 N124 C122 121.7(5)
N124 C121 N121 109.4(4)
N124 C121 H121 125.3
N121 C121 H121 125.3
N124 C122 C123 112.7(5)
N124 C122 H12C 109.1
C123 C122 H12C 109.1
N124 C122 H12D 109.1
C123 C122 H12D 109.1
H12C C122 H12D 107.8
C124 C123 C122 112.8(5)
C124 C123 H12A 109.0
C122 C123 H12A 109.0
C124 C123 H12B 109.0
C122 C123 H12B 109.0
H12A C123 H12B 107.8
C123 C124 H12E 109.5
C123 C124 H12F 109.5
H12E C124 H12F 109.5
C123 C124 H12G 109.5
H12E C124 H12G 109.5
H12F C124 H12G 109.5
C131 N131 N132 104.5(4)
C131 N131 Fe1 130.9(4)
N132 N131 Fe1 124.6(3)
N133 N132 N131 111.7(4)
N132 N133 N134 105.1(4)
C131 N134 N133 110.3(4)
C131 N134 C132 128.5(4)
N133 N134 C132 120.9(4)
N134 C131 N131 108.3(4)
N134 C131 H131 125.8
N131 C131 H131 125.8
C133 C132 N134 110.8(4)
C133 C132 H13A 109.5
N134 C132 H13A 109.5
C133 C132 H13B 109.5
N134 C132 H13B 109.5
H13A C132 H13B 108.1
C132 C133 C134 113.2(5)
C132 C133 H13C 108.9
C134 C133 H13C 108.9
C132 C133 H13D 108.9
C134 C133 H13D 108.9
H13C C133 H13D 107.8
C133 C134 H13E 109.5
C133 C134 H13F 109.5
H13E C134 H13F 109.5
C133 C134 H13G 109.5
H13E C134 H13G 109.5
H13F C134 H13G 109.5
C141 N141 N142 107.5(4)
C141 N141 Fe1 128.6(4)
N142 N141 Fe1 123.9(3)
N143 N142 N141 109.0(4)
N142 N143 N144 106.5(4)
C141 N144 N143 109.2(4)
C141 N144 C142 128.4(5)
N143 N144 C142 122.4(4)
N141 C141 N144 107.8(5)
N141 C141 H141 126.1
N144 C141 H141 126.1
N144 C142 C143 111.4(5)
N144 C142 H14C 109.4
C143 C142 H14C 109.4
N144 C142 H14D 109.4
C143 C142 H14D 109.4
H14C C142 H14D 108.0
C142 C143 C144 111.1(5)
C142 C143 H14E 109.4
C144 C143 H14E 109.4
C142 C143 H14F 109.4
C144 C143 H14F 109.4
H14E C143 H14F 108.0
C143 C144 H14G 109.5
C143 C144 H14H 109.5
H14G C144 H14H 109.5
C143 C144 H14I 109.5
H14G C144 H14I 109.5
H14H C144 H14I 109.5
C151 N151 N152 103.5(4)
C151 N151 Fe1 130.7(4)
N152 N151 Fe1 125.7(3)
N153 N152 N151 111.0(4)
N152 N153 N154 107.1(4)
C151 N154 N153 108.3(4)
C151 N154 C152 129.6(4)
N153 N154 C152 122.0(4)
N154 C151 N151 110.0(4)
N154 C151 H151 125.0
N151 C151 H151 125.0
N154 C152 C153 112.0(5)
N154 C152 H15A 109.2
C153 C152 H15A 109.2
N154 C152 H15B 109.2
C153 C152 H15B 109.2
H15A C152 H15B 107.9
C152 C153 C154 113.2(5)
C152 C153 H15C 108.9
C154 C153 H15C 108.9
C152 C153 H15D 108.9
C154 C153 H15D 108.9
H15C C153 H15D 107.7
C153 C154 H15E 109.5
C153 C154 H15F 109.5
H15E C154 H15F 109.5
C153 C154 H15G 109.5
H15E C154 H15G 109.5
H15F C154 H15G 109.5
C161 N161 N162 105.6(4)
C161 N161 Fe1 131.0(4)
N162 N161 Fe1 123.4(3)
N163 N162 N161 110.8(4)
N162 N163 N164 105.8(4)
C161 N164 N163 109.9(4)
C161 N164 C162 128.1(4)
N163 N164 C162 121.4(4)
N164 C161 N161 107.9(4)
N164 C161 H161 126.0
N161 C161 H161 126.0
C163 C162 N164 112.8(4)
C163 C162 H16A 109.0
N164 C162 H16A 109.0
C163 C162 H16B 109.0
N164 C162 H16B 109.0
H16A C162 H16B 107.8
C162 C163 C164 115.2(5)
C162 C163 H16C 108.5
C164 C163 H16C 108.5
C162 C163 H16D 108.5
C164 C163 H16D 108.5
H16C C163 H16D 107.5
C163 C164 H16E 109.5
C163 C164 H16F 109.5
H16E C164 H16F 109.5
C163 C164 H16G 109.5
H16E C164 H16G 109.5
H16F C164 H16G 109.5
N221 Fe2 N261 90.45(13)
N221 Fe2 N231 89.48(13)
N261 Fe2 N231 178.91(13)
N221 Fe2 N251 179.21(14)
N261 Fe2 N251 89.27(13)
N231 Fe2 N251 90.79(13)
N221 Fe2 N211 90.11(14)
N261 Fe2 N211 89.69(13)
N231 Fe2 N211 89.23(13)
N251 Fe2 N211 89.15(13)
N221 Fe2 N241 89.74(14)
N261 Fe2 N241 89.79(13)
N231 Fe2 N241 91.29(13)
N251 Fe2 N241 91.00(14)
N211 Fe2 N241 179.46(14)
C211 N211 N212 105.2(5)
C211 N211 Fe2 131.1(4)
N212 N211 Fe2 123.4(3)
N213 N212 N211 109.9(5)
N212 N213 N214 107.7(5)
C211 N214 N213 107.8(5)
C211 N214 C212 129.3(5)
N213 N214 C212 122.9(5)
N211 C211 N214 109.3(5)
N211 C211 H211 125.3
N214 C211 H211 125.3
N214 C212 C213 112.1(5)
N214 C212 H21C 109.2
C213 C212 H21C 109.2
N214 C212 H21D 109.2
C213 C212 H21D 109.2
H21C C212 H21D 107.9
C212 C213 C214 112.5(5)
C212 C213 H21A 109.1
C214 C213 H21A 109.1
C212 C213 H21B 109.1
C214 C213 H21B 109.1
H21A C213 H21B 107.8
C213 C214 H21E 109.5
C213 C214 H21F 109.5
H21E C214 H21F 109.5
C213 C214 H21G 109.5
H21E C214 H21G 109.5
H21F C214 H21G 109.5
C221 N221 N222 105.6(5)
C221 N221 Fe2 130.8(4)
N222 N221 Fe2 123.5(3)
N223 N222 N221 108.8(4)
N222 N223 N224 107.2(5)
C221 N224 N223 109.2(5)
C221 N224 C222 130.0(5)
N223 N224 C222 120.8(5)
N224 C221 N221 109.1(5)
N224 C221 H221 125.4
N221 C221 H221 125.4
N224 C222 C223 112.9(5)
N224 C222 H22A 109.0
C223 C222 H22A 109.0
N224 C222 H22B 109.0
C223 C222 H22B 109.0
H22A C222 H22B 107.8
C222 C223 C224 114.9(6)
C222 C223 H22C 108.5
C224 C223 H22C 108.5
C222 C223 H22D 108.5
C224 C223 H22D 108.5
H22C C223 H22D 107.5
C223 C224 H22E 109.5
C223 C224 H22F 109.5
H22E C224 H22F 109.5
C223 C224 H22G 109.5
H22E C224 H22G 109.5
H22F C224 H22G 109.5
C231 N231 N232 105.8(4)
C231 N231 Fe2 130.6(4)
N232 N231 Fe2 123.6(3)
N233 N232 N231 108.9(4)
N232 N233 N234 107.3(4)
C231 N234 N233 109.7(4)
C231 N234 C232 129.6(5)
N233 N234 C232 120.6(4)
N234 C231 N231 108.2(5)
N234 C231 H231 125.9
N231 C231 H231 125.9
C233 C232 N234 112.8(5)
C233 C232 H23A 109.0
N234 C232 H23A 109.0
C233 C232 H23B 109.0
N234 C232 H23B 109.0
H23A C232 H23B 107.8
C232 C233 C234 113.4(5)
C232 C233 H23C 108.9
C234 C233 H23C 108.9
C232 C233 H23D 108.9
C234 C233 H23D 108.9
H23C C233 H23D 107.7
C233 C234 H23E 109.5
C233 C234 H23F 109.5
H23E C234 H23F 109.5
C233 C234 H23G 109.5
H23E C234 H23G 109.5
H23F C234 H23G 109.5
C241 N241 N242 105.8(5)
C241 N241 Fe2 130.2(4)
N242 N241 Fe2 123.9(4)
N243 N242 N241 108.1(5)
N242 N243 N244 109.7(5)
C241 N244 N243 107.1(5)
C241 N244 C242 128.6(5)
N243 N244 C242 124.2(5)
N244 C241 N241 109.2(5)
N244 C241 H241 125.4
N241 C241 H241 125.4
N244 C242 C243 113.2(5)
N244 C242 H24A 108.9
C243 C242 H24A 108.9
N244 C242 H24B 108.9
C243 C242 H24B 108.9
H24A C242 H24B 107.7
C242 C243 C244 110.2(6)
C242 C243 H24C 109.6
C244 C243 H24C 109.6
C242 C243 H24D 109.6
C244 C243 H24D 109.6
H24C C243 H24D 108.1
C243 C244 H24E 109.5
C243 C244 H24F 109.5
H24E C244 H24F 109.5
C243 C244 H24G 109.5
H24E C244 H24G 109.5
H24F C244 H24G 109.5
C251 N251 N252 106.8(5)
C251 N251 Fe2 129.8(4)
N252 N251 Fe2 123.3(3)
N254 N252 N251 108.5(4)
C251 N253 N254 110.5(5)
C251 N253 C252 128.7(5)
N254 N253 C252 120.8(5)
N252 N254 N253 106.9(5)
N253 C251 N251 107.3(5)
N253 C251 H251 126.4
N251 C251 H251 126.4
N253 C252 C253 113.0(5)
N253 C252 H25C 109.0
C253 C252 H25C 109.0
N253 C252 H25D 109.0
C253 C252 H25D 109.0
H25C C252 H25D 107.8
C252 C253 C254 112.9(6)
C252 C253 H25A 109.0
C254 C253 H25A 109.0
C252 C253 H25B 109.0
C254 C253 H25B 109.0
H25A C253 H25B 107.8
C253 C254 H25E 109.5
C253 C254 H25F 109.5
H25E C254 H25F 109.5
C253 C254 H25G 109.5
H25E C254 H25G 109.5
H25F C254 H25G 109.5
C261 N261 N262 105.1(4)
C261 N261 Fe2 131.1(4)
N262 N261 Fe2 123.6(3)
N263 N262 N261 110.7(4)
N262 N263 N264 106.7(5)
C261 N264 N263 109.7(4)
C261 N264 C262 128.1(5)
N263 N264 C262 121.4(4)
N264 C261 N261 107.7(5)
N264 C261 H261 126.1
N261 C261 H261 126.1
C263 C262 N264 113.0(5)
C263 C262 H26A 109.0
N264 C262 H26A 109.0
C263 C262 H26B 109.0
N264 C262 H26B 109.0
H26A C262 H26B 107.8
C262 C263 C264 114.7(6)
C262 C263 H26C 108.6
C264 C263 H26C 108.6
C262 C263 H26D 108.6
C264 C263 H26D 108.6
H26C C263 H26D 107.6
C263 C264 H26E 109.5
C263 C264 H26F 109.5
H26E C264 H26F 109.5
C263 C264 H26G 109.5
H26E C264 H26G 109.5
H26F C264 H26G 109.5
F103 B100 F101 111.2(5)
F103 B100 F104 110.5(5)
F101 B100 F104 109.3(4)
F103 B100 F102 113.3(5)
F101 B100 F102 106.2(5)
F104 B100 F102 106.0(5)
F203 B200 F204 107.7(7)
F203 B200 F202 115.0(6)
F204 B200 F202 104.6(5)
F203 B200 F201 112.2(6)
F204 B200 F201 107.2(6)
F202 B200 F201 109.5(5)
F302 B300 F303 116.8(5)
F302 B300 F304 112.9(5)
F303 B300 F304 104.8(4)
F302 B300 F301 114.1(5)
F303 B300 F301 103.7(5)
F304 B300 F301 103.1(5)
F401 B400 F404 117.2(6)
F401 B400 F402 114.8(6)
F404 B400 F402 114.7(5)
F401 B400 F403 105.7(5)
F404 B400 F403 100.8(5)
F402 B400 F403 100.5(5)

loop_
_geom_bond_atom_site_label_1
_geom_bond_atom_site_label_2
_geom_bond_distance
Fe1 N151 1.971(5)
Fe1 N121 1.979(5)
Fe1 N131 1.987(4)
Fe1 N161 1.991(4)
Fe1 N111 2.009(4)
Fe1 N141 2.026(4)
N111 N112 1.351(6)
N111 C111 1.348(7)
N112 N113 1.308(6)
N113 N114 1.355(7)
N114 C111 1.306(7)
N114 C112 1.491(7)
C111 H111 0.9500
C112 C113 1.525(9)
C112 H11A 0.9900
C112 H11B 0.9900
C113 C114 1.530(8)
C113 H11C 0.9900
C113 H11D 0.9900
C114 H11E 0.9800
C114 H11F 0.9800
C114 H11G 0.9800
N121 C121 1.332(6)
N121 N122 1.374(6)
N122 N123 1.290(7)
N123 N124 1.367(6)
N124 C121 1.304(7)
N124 C122 1.459(7)
C121 H121 0.9500
C122 C123 1.553(9)
C122 H12C 0.9900
C122 H12D 0.9900
C123 C124 1.536(8)
C123 H12A 0.9900
C123 H12B 0.9900
C124 H12E 0.9800
C124 H12F 0.9800
C124 H12G 0.9800
N131 C131 1.359(6)
N131 N132 1.365(6)
N132 N133 1.310(6)
N133 N134 1.354(6)
N134 C131 1.316(7)
N134 C132 1.506(6)
C131 H131 0.9500
C132 C133 1.452(9)
C132 H13A 0.9900
C132 H13B 0.9900
C133 C134 1.523(9)
C133 H13C 0.9900
C133 H13D 0.9900
C134 H13E 0.9800
C134 H13F 0.9800
C134 H13G 0.9800
N141 C141 1.329(7)
N141 N142 1.363(6)
N142 N143 1.318(6)
N143 N144 1.360(7)
N144 C141 1.328(7)
N144 C142 1.474(7)
C141 H141 0.9500
C142 C143 1.543(8)
C142 H14C 0.9900
C142 H14D 0.9900
C143 C144 1.545(9)
C143 H14E 0.9900
C143 H14F 0.9900
C144 H14G 0.9800
C144 H14H 0.9800
C144 H14I 0.9800
N151 C151 1.349(6)
N151 N152 1.384(6)
N152 N153 1.279(6)
N153 N154 1.360(6)
N154 C151 1.306(7)
N154 C152 1.461(7)
C151 H151 0.9500
C152 C153 1.503(8)
C152 H15A 0.9900
C152 H15B 0.9900
C153 C154 1.544(8)
C153 H15C 0.9900
C153 H15D 0.9900
C154 H15E 0.9800
C154 H15F 0.9800
C154 H15G 0.9800
N161 C161 1.353(6)
N161 N162 1.359(6)
N162 N163 1.312(6)
N163 N164 1.352(6)
N164 C161 1.323(7)
N164 C162 1.505(6)
C161 H161 0.9500
C162 C163 1.482(8)
C162 H16A 0.9900
C162 H16B 0.9900
C163 C164 1.572(8)
C163 H16C 0.9900
C163 H16D 0.9900
C164 H16E 0.9800
C164 H16F 0.9800
C164 H16G 0.9800
Fe2 N221 1.987(5)
Fe2 N261 1.986(5)
Fe2 N231 1.994(5)
Fe2 N251 1.996(5)
Fe2 N211 2.009(5)
Fe2 N241 2.011(5)
N211 C211 1.324(7)
N211 N212 1.354(7)
N212 N213 1.296(7)
N213 N214 1.328(7)
N214 C211 1.324(7)
N214 C212 1.483(7)
C211 H211 0.9500
C212 C213 1.521(10)
C212 H21C 0.9900
C212 H21D 0.9900
C213 C214 1.543(9)
C213 H21A 0.9900
C213 H21B 0.9900
C214 H21E 0.9800
C214 H21F 0.9800
C214 H21G 0.9800
N221 C221 1.331(7)
N221 N222 1.399(7)
N222 N223 1.297(7)
N223 N224 1.362(6)
N224 C221 1.310(8)
N224 C222 1.477(8)
C221 H221 0.9500
C222 C223 1.508(9)
C222 H22A 0.9900
C222 H22B 0.9900
C223 C224 1.545(9)
C223 H22C 0.9900
C223 H22D 0.9900
C224 H22E 0.9800
C224 H22F 0.9800
C224 H22G 0.9800
N231 C231 1.333(7)
N231 N232 1.405(7)
N232 N233 1.296(6)
N233 N234 1.350(6)
N234 C231 1.326(7)
N234 C232 1.511(7)
C231 H231 0.9500
C232 C233 1.489(10)
C232 H23A 0.9900
C232 H23B 0.9900
C233 C234 1.523(10)
C233 H23C 0.9900
C233 H23D 0.9900
C234 H23E 0.9800
C234 H23F 0.9800
C234 H23G 0.9800
N241 C241 1.341(7)
N241 N242 1.353(7)
N242 N243 1.290(7)
N243 N244 1.330(7)
N244 C241 1.306(7)
N244 C242 1.486(7)
C241 H241 0.9500
C242 C243 1.513(9)
C242 H24A 0.9900
C242 H24B 0.9900
C243 C244 1.536(9)
C243 H24C 0.9900
C243 H24D 0.9900
C244 H24E 0.9800
C244 H24F 0.9800
C244 H24G 0.9800
N251 C251 1.334(7)
N251 N252 1.395(7)
N252 N254 1.300(7)
N253 C251 1.319(8)
N253 N254 1.353(6)
N253 C252 1.479(7)
C251 H251 0.9500
C252 C253 1.510(9)
C252 H25C 0.9900
C252 H25D 0.9900
C253 C254 1.540(9)
C253 H25A 0.9900
C253 H25B 0.9900
C254 H25E 0.9800
C254 H25F 0.9800
C254 H25G 0.9800
N261 C261 1.359(7)
N261 N262 1.387(7)
N262 N263 1.284(7)
N263 N264 1.364(7)
N264 C261 1.322(7)
N264 C262 1.510(7)
C261 H261 0.9500
C262 C263 1.492(9)
C262 H26A 0.9900
C262 H26B 0.9900
C263 C264 1.520(9)
C263 H26C 0.9900
C263 H26D 0.9900
C264 H26E 0.9800
C264 H26F 0.9800
C264 H26G 0.9800
B100 F103 1.295(8)
B100 F101 1.382(7)
B100 F104 1.395(7)
B100 F102 1.463(8)
B200 F203 1.240(8)
B200 F204 1.401(8)
B200 F202 1.392(7)
B200 F201 1.407(8)
B300 F302 1.278(8)
B300 F303 1.411(7)
B300 F304 1.460(7)
B300 F301 1.461(7)
B400 F401 1.340(8)
B400 F404 1.353(8)
B400 F402 1.392(8)
B400 F403 1.501(9)

loop_
_geom_torsion_atom_site_label_1
_geom_torsion_atom_site_label_2
_geom_torsion_atom_site_label_3
_geom_torsion_atom_site_label_4
_geom_torsion
N151 Fe1 N111 N112 -161.5(4)
N121 Fe1 N111 N112 18.5(4)
N131 Fe1 N111 N112 -70.9(4)
N161 Fe1 N111 N112 109.7(4)
N141 Fe1 N111 N112 -17(12)
N151 Fe1 N111 C111 20.2(4)
N121 Fe1 N111 C111 -159.8(4)
N131 Fe1 N111 C111 110.7(4)
N161 Fe1 N111 C111 -68.7(4)
N141 Fe1 N111 C111 16E1(6)
C111 N111 N112 N113 2.1(6)
Fe1 N111 N112 N113 -176.6(3)
N111 N112 N113 N114 -2.6(6)
N112 N113 N114 C111 2.3(6)
N112 N113 N114 C112 -180.0(5)
N113 N114 C111 N111 -1.0(6)
C112 N114 C111 N111 -178.5(5)
N112 N111 C111 N114 -0.6(6)
Fe1 N111 C111 N114 178.0(4)
C111 N114 C112 C113 115.8(6)
N113 N114 C112 C113 -61.4(6)
N114 C112 C113 C114 -58.3(7)
N151 Fe1 N121 C121 -75(7)
N131 Fe1 N121 C121 15.8(5)
N161 Fe1 N121 C121 -163.7(5)
N111 Fe1 N121 C121 -74.0(5)
N141 Fe1 N121 C121 105.6(5)
N151 Fe1 N121 N122 102(7)
N131 Fe1 N121 N122 -167.9(4)
N161 Fe1 N121 N122 12.6(4)
N111 Fe1 N121 N122 102.3(4)
N141 Fe1 N121 N122 -78.1(4)
C121 N121 N122 N123 0.4(6)
Fe1 N121 N122 N123 -176.7(4)
N121 N122 N123 N124 -1.8(6)
N122 N123 N124 C121 2.7(6)
N122 N123 N124 C122 -179.0(5)
N123 N124 C121 N121 -2.5(6)
C122 N124 C121 N121 179.4(5)
N122 N121 C121 N124 1.3(6)
Fe1 N121 C121 N124 178.2(4)
C121 N124 C122 C123 100.8(6)
N123 N124 C122 C123 -77.2(6)
N124 C122 C123 C124 -56.6(6)
N151 Fe1 N131 C131 69.0(5)
N121 Fe1 N131 C131 -109.9(5)
N161 Fe1 N131 C131 33(10)
N111 Fe1 N131 C131 -20.5(5)
N141 Fe1 N131 C131 160.0(5)
N151 Fe1 N131 N132 -113.4(4)
N121 Fe1 N131 N132 67.6(4)
N161 Fe1 N131 N132 -149(10)
N111 Fe1 N131 N132 157.0(4)
N141 Fe1 N131 N132 -22.5(4)
C131 N131 N132 N133 -1.4(6)
Fe1 N131 N132 N133 -179.5(4)
N131 N132 N133 N134 -0.3(6)
N132 N133 N134 C131 2.1(6)
N132 N133 N134 C132 176.0(5)
N133 N134 C131 N131 -3.0(6)
C132 N134 C131 N131 -176.4(5)
N132 N131 C131 N134 2.7(6)
Fe1 N131 C131 N134 -179.5(4)
C131 N134 C132 C133 -119.1(6)
N133 N134 C132 C133 68.1(6)
N134 C132 C133 C134 56.9(6)
N151 Fe1 N141 C141 164.4(4)
N121 Fe1 N141 C141 -15.6(4)
N131 Fe1 N141 C141 73.9(4)
N161 Fe1 N141 C141 -106.7(4)
N111 Fe1 N141 C141 20(13)
N151 Fe1 N141 N142 -17.2(4)
N121 Fe1 N141 N142 162.8(4)
N131 Fe1 N141 N142 -107.8(4)
N161 Fe1 N141 N142 71.6(4)
N111 Fe1 N141 N142 -16E1(6)
C141 N141 N142 N143 -1.1(6)
Fe1 N141 N142 N143 -179.7(3)
N141 N142 N143 N144 2.0(6)
N142 N143 N144 C141 -2.3(6)
N142 N143 N144 C142 179.1(5)
N142 N141 C141 N144 -0.4(6)
Fe1 N141 C141 N144 178.2(3)
N143 N144 C141 N141 1.6(6)
C142 N144 C141 N141 -179.8(5)
C141 N144 C142 C143 -88.5(7)
N143 N144 C142 C143 89.9(6)
N144 C142 C143 C144 174.1(5)
N121 Fe1 N151 C151 -106(7)
N131 Fe1 N151 C151 163.7(5)
N161 Fe1 N151 C151 -16.7(5)
N111 Fe1 N151 C151 -106.5(5)
N141 Fe1 N151 C151 73.9(5)
N121 Fe1 N151 N152 72(7)
N131 Fe1 N151 N152 -18.1(4)
N161 Fe1 N151 N152 161.4(4)
N111 Fe1 N151 N152 71.7(4)
N141 Fe1 N151 N152 -107.9(4)
C151 N151 N152 N153 0.6(6)
Fe1 N151 N152 N153 -178.0(4)
N151 N152 N153 N154 0.4(6)
N152 N153 N154 C151 -1.2(6)
N152 N153 N154 C152 176.6(5)
N153 N154 C151 N151 1.6(6)
C152 N154 C151 N151 -175.9(5)
N152 N151 C151 N154 -1.3(6)
Fe1 N151 C151 N154 177.1(4)
C151 N154 C152 C153 -107.8(6)
N153 N154 C152 C153 74.9(6)
N154 C152 C153 C154 57.0(6)
N151 Fe1 N161 C161 110.8(5)
N121 Fe1 N161 C161 -70.3(5)
N131 Fe1 N161 C161 147(10)
N111 Fe1 N161 C161 -159.6(5)
N141 Fe1 N161 C161 19.8(5)
N151 Fe1 N161 N162 -66.8(4)
N121 Fe1 N161 N162 112.2(4)
N131 Fe1 N161 N162 -31(10)
N111 Fe1 N161 N162 22.8(4)
N141 Fe1 N161 N162 -157.7(4)
C161 N161 N162 N163 -0.1(6)
Fe1 N161 N162 N163 178.0(4)
N161 N162 N163 N164 1.2(6)
N162 N163 N164 C161 -1.8(6)
N162 N163 N164 C162 -173.1(5)
N163 N164 C161 N161 1.8(6)
C162 N164 C161 N161 172.3(5)
N162 N161 C161 N164 -1.0(6)
Fe1 N161 C161 N164 -178.9(4)
C161 N164 C162 C163 131.7(6)
N163 N164 C162 C163 -58.8(7)
N164 C162 C163 C164 73.4(6)
N221 Fe2 N211 C211 -154.6(5)
N261 Fe2 N211 C211 -64.2(5)
N231 Fe2 N211 C211 115.9(5)
N251 Fe2 N211 C211 25.1(5)
N241 Fe2 N211 C211 -81(17)
N221 Fe2 N211 N212 17.9(4)
N261 Fe2 N211 N212 108.4(4)
N231 Fe2 N211 N212 -71.5(4)
N251 Fe2 N211 N212 -162.3(4)
N241 Fe2 N211 N212 91(17)
C211 N211 N212 N213 -2.4(6)
Fe2 N211 N212 N213 -176.6(4)
N211 N212 N213 N214 0.2(6)
N212 N213 N214 C211 2.2(6)
N212 N213 N214 C212 -179.2(5)
N212 N211 C211 N214 3.7(6)
Fe2 N211 C211 N214 177.3(4)
N213 N214 C211 N211 -3.8(6)
C212 N214 C211 N211 177.7(5)
C211 N214 C212 C213 115.5(7)
N213 N214 C212 C213 -62.9(7)
N214 C212 C213 C214 -58.9(7)
N261 Fe2 N221 C221 -164.8(5)
N231 Fe2 N221 C221 14.1(5)
N251 Fe2 N221 C221 -96(10)
N211 Fe2 N221 C221 -75.1(5)
N241 Fe2 N221 C221 105.4(5)
N261 Fe2 N221 N222 12.1(4)
N231 Fe2 N221 N222 -169.0(4)
N251 Fe2 N221 N222 81(10)
N211 Fe2 N221 N222 101.8(4)
N241 Fe2 N221 N222 -77.7(4)
C221 N221 N222 N223 -0.8(6)
Fe2 N221 N222 N223 -178.4(4)
N221 N222 N223 N224 1.4(6)
N222 N223 N224 C221 -1.5(7)
N222 N223 N224 C222 178.7(5)
N223 N224 C221 N221 1.0(6)
C222 N224 C221 N221 -179.3(5)
N222 N221 C221 N224 -0.1(6)
Fe2 N221 C221 N224 177.2(4)
C221 N224 C222 C223 101.4(7)
N223 N224 C222 C223 -78.8(7)
N224 C222 C223 C224 -56.8(7)
N221 Fe2 N231 C231 -110.6(5)
N261 Fe2 N231 C231 -24(8)
N251 Fe2 N231 C231 68.7(5)
N211 Fe2 N231 C231 -20.5(5)
N241 Fe2 N231 C231 159.7(5)
N221 Fe2 N231 N232 67.0(4)
N261 Fe2 N231 N232 153(7)
N251 Fe2 N231 N232 -113.8(4)
N211 Fe2 N231 N232 157.1(4)
N241 Fe2 N231 N232 -22.7(4)
C231 N231 N232 N233 -0.2(6)
Fe2 N231 N232 N233 -178.3(4)
N231 N232 N233 N234 0.2(6)
N232 N233 N234 C231 -0.1(7)
N232 N233 N234 C232 179.4(5)
N233 N234 C231 N231 0.0(7)
C232 N234 C231 N231 -179.5(5)
N232 N231 C231 N234 0.2(6)
Fe2 N231 C231 N234 178.1(4)
C231 N234 C232 C233 -114.4(7)
N233 N234 C232 C233 66.2(7)
N234 C232 C233 C234 58.1(7)
N221 Fe2 N241 C241 -17.4(5)
N261 Fe2 N241 C241 -107.9(5)
N231 Fe2 N241 C241 72.1(5)
N251 Fe2 N241 C241 162.9(5)
N211 Fe2 N241 C241 -91(17)
N221 Fe2 N241 N242 165.8(4)
N261 Fe2 N241 N242 75.3(4)
N231 Fe2 N241 N242 -104.7(4)
N251 Fe2 N241 N242 -13.9(4)
N211 Fe2 N241 N242 92(17)
C241 N241 N242 N243 0.7(6)
Fe2 N241 N242 N243 178.1(4)
N241 N242 N243 N244 1.2(7)
N242 N243 N244 C241 -2.7(7)
N242 N243 N244 C242 -178.8(5)
N243 N244 C241 N241 3.1(6)
C242 N244 C241 N241 178.9(5)
N242 N241 C241 N244 -2.3(6)
Fe2 N241 C241 N244 -179.6(4)
C241 N244 C242 C243 -86.5(8)
N243 N244 C242 C243 88.7(7)
N244 C242 C243 C244 173.2(5)
N221 Fe2 N251 C251 -85(10)
N261 Fe2 N251 C251 -16.6(5)
N231 Fe2 N251 C251 164.5(5)
N211 Fe2 N251 C251 -106.3(5)
N241 Fe2 N251 C251 73.2(5)
N221 Fe2 N251 N252 91(10)
N261 Fe2 N251 N252 160.2(4)
N231 Fe2 N251 N252 -18.7(4)
N211 Fe2 N251 N252 70.5(4)
N241 Fe2 N251 N252 -110.0(4)
C251 N251 N252 N254 -0.2(6)
Fe2 N251 N252 N254 -177.6(4)
N251 N252 N254 N253 1.0(6)
C251 N253 N254 N252 -1.6(6)
C252 N253 N254 N252 177.0(5)
N254 N253 C251 N251 1.5(7)
C252 N253 C251 N251 -177.0(6)
N252 N251 C251 N253 -0.8(6)
Fe2 N251 C251 N253 176.4(4)
C251 N253 C252 C253 -106.6(7)
N254 N253 C252 C253 75.0(7)
N253 C252 C253 C254 55.5(7)
N221 Fe2 N261 C261 -72.2(5)
N231 Fe2 N261 C261 -158(7)
N251 Fe2 N261 C261 108.6(5)
N211 Fe2 N261 C261 -162.3(5)
N241 Fe2 N261 C261 17.6(5)
N221 Fe2 N261 N262 114.4(4)
N231 Fe2 N261 N262 28(7)
N251 Fe2 N261 N262 -64.9(4)
N211 Fe2 N261 N262 24.3(4)
N241 Fe2 N261 N262 -155.9(4)
C261 N261 N262 N263 1.4(6)
Fe2 N261 N262 N263 176.3(4)
N261 N262 N263 N264 0.5(7)
N262 N263 N264 C261 -2.3(7)
N262 N263 N264 C262 -173.6(5)
N263 N264 C261 N261 3.2(7)
C262 N264 C261 N261 173.7(5)
N262 N261 C261 N264 -2.7(6)
Fe2 N261 C261 N264 -177.1(4)
C261 N264 C262 C263 132.2(6)
N263 N264 C262 C263 -58.3(7)
N264 C262 C263 C264 73.6(6)
